data_8100153
loop_
_publ_author_name
'Ewald, Bastian'
'Prots, Yurii'
'Kniep, R\"udiger'

_publ_section_title
;
Refinement of the crystal structures of praseodymium- and samarium-
oxoborate-bis(oxophosphate)-oxide, Ln~7~O~6~[BO~3~][PO~4~]~2~, (Ln 
= Pr, Sm)
;
_journal_issue 3
_journal_name_full 'Zeitschrift f\"ur Kristallographie - New Crystal Structures'
_journal_page_first 213
_journal_page_last 215
_journal_volume 219
_journal_year 2004
_chemical_formula_sum 'B O17 P2 Sm7'
_chemical_formula_weight 1397.2
_space_group_IT_number 14
_symmetry_cell_setting monoclinic
_symmetry_space_group_name_Hall '-P 2yn'
_symmetry_space_group_name_H-M 'P 1 21/n 1'
_cell_angle_alpha 90.00
_cell_angle_beta 96.96(1)
_cell_angle_gamma 90.00
_cell_formula_units_Z 4
_cell_length_a 6.7781(7)
_cell_length_b 17.3960(1)
_cell_length_c 12.2180(1)
_cell_measurement_temperature 293(2)
_cell_volume 1430.0(2)
_diffrn_ambient_temperature 295.1500
_exptl_crystal_density_diffrn 6.491
_cod_original_sg_symbol_H-M 'P 21/n'
_cod_original_formula_sum 'B1 O17 P2 Sm7'
_cod_database_code 8100153

loop_
_symmetry_equiv_pos_as_xyz
'x, y, z'
'-x+1/2, y+1/2, -z+1/2'
'-x, -y, -z'
'x-1/2, -y-1/2, z-1/2'

loop_
_atom_site_label
_atom_site_type_symbol
_atom_site_fract_x
_atom_site_fract_y
_atom_site_fract_z
_atom_site_U_iso_or_equiv
_atom_site_adp_type
_atom_site_occupancy
_atom_site_symmetry_multiplicity
_atom_site_Wyckoff_symbol
_atom_site_calc_flag
_atom_site_refinement_flags
_atom_site_disorder_group
_atom_site_disorder_assembly
Sm1 Sm 0.24191(4) 0.346200(15) 0.42704(2) 0.00624(6) Uani 1 4 e d . . .
Sm2 Sm 0.01264(4) 0.482919(15) 0.21395(2) 0.00666(6) Uani 1 4 e d . . .
Sm3 Sm 0.97721(4) 0.275176(15) 0.17990(2) 0.00626(6) Uani 1 4 e d . . .
Sm4 Sm 0.21407(4) 0.132427(16) 0.43196(2) 0.00848(6) Uani 1 4 e d . . .
Sm5 Sm 0.22558(4) 0.555107(16) 0.50792(2) 0.00874(6) Uani 1 4 e d . . .
Sm6 Sm 0.80969(4) 0.725422(15) 0.09481(2) 0.00700(6) Uani 1 4 e d . . .
Sm7 Sm 0.50762(4) 0.394184(16) 0.19737(2) 0.00725(6) Uani 1 4 e d . . .
P1 P 0.9614(2) 0.06302(8) 0.18332(11) 0.0067(2) Uani 1 4 e d . . .
P2 P 0.4505(2) 0.19704(8) 0.16502(11) 0.0077(3) Uani 1 4 e d . . .
B B 0.7448(9) 0.5662(3) 0.0023(5) 0.0089(11) Uiso 1 4 e d . . .
O1 O 0.1725(7) 0.0299(3) 0.2013(4) 0.0222(10) Uani 1 4 e d . . .
O2 O 0.1956(5) 0.3680(2) 0.2394(3) 0.0075(7) Uani 1 4 e d . . .
O3 O 0.3986(5) 0.2336(2) 0.4926(3) 0.0071(7) Uani 1 4 e d . . .
O4 O 0.1042(7) 0.6722(3) 0.2235(3) 0.0258(11) Uani 1 4 e d . . .
O5 O 0.9146(6) 0.0657(2) 0.0565(3) 0.0129(8) Uani 1 4 e d . . .
O6 O 0.9150(6) 0.5793(2) 0.0735(3) 0.0114(8) Uani 1 4 e d . . .
O7 O 0.2316(6) 0.7322(3) 0.4029(3) 0.0178(9) Uani 1 4 e d . . .
O8 O 0.9137(5) 0.8567(2) 0.1197(3) 0.0082(7) Uani 1 4 e d . . .
O9 O 0.9487(7) 0.1399(2) 0.2395(3) 0.0169(9) Uani 1 4 e d . . .
O10 O 0.8077(5) 0.3922(2) 0.1245(3) 0.0086(7) Uani 1 4 e d . . .
O11 O 0.0400(5) 0.4573(2) 0.4047(3) 0.0084(7) Uani 1 4 e d . . .
O12 O 0.0032(6) 0.2593(2) 0.3749(3) 0.0120(8) Uani 1 4 e d . . .
O13 O 0.8175(6) 0.0045(2) 0.2254(3) 0.0117(8) Uani 1 4 e d . . .
O14 O 0.6178(6) 0.2571(2) 0.1910(3) 0.0110(8) Uani 1 4 e d . . .
O15 O 0.5232(6) 0.1314(3) 0.0977(4) 0.0198(9) Uani 1 4 e d . . .
O16 O 0.4023(6) 0.3779(2) 0.0004(3) 0.0117(8) Uani 1 4 e d . . .
O17 O 0.2787(6) 0.4884(2) 0.0807(3) 0.0115(8) Uani 1 4 e d . . .

loop_
_atom_site_aniso_label
_atom_site_aniso_U_11
_atom_site_aniso_U_22
_atom_site_aniso_U_33
_atom_site_aniso_U_23
_atom_site_aniso_U_13
_atom_site_aniso_U_12
Sm1 0.00514(11) 0.00568(12) 0.00758(13) 0.00007(9) -0.00058(9) -0.00001(8)
Sm2 0.00416(11) 0.00728(12) 0.00837(14) 0.00088(9) 0.00002(9) -0.00006(8)
Sm3 0.00507(11) 0.00780(12) 0.00589(13) -0.00046(9) 0.00059(9) -0.00107(8)
Sm4 0.00713(12) 0.01023(13) 0.00826(14) -0.00075(10) 0.00165(9) -0.00328(9)
Sm5 0.00465(12) 0.01027(13) 0.01122(15) -0.00280(10) 0.00059(9) -0.00033(9)
Sm6 0.00405(11) 0.00950(13) 0.00740(14) -0.00061(9) 0.00051(9) 0.00103(9)
Sm7 0.00414(11) 0.01015(13) 0.00751(14) -0.00056(9) 0.00095(9) -0.00038(9)
P1 0.0053(6) 0.0061(6) 0.0086(7) 0.0016(5) 0.0005(5) -0.0002(4)
P2 0.0055(6) 0.0090(6) 0.0082(7) -0.0010(5) -0.0008(5) -0.0006(5)
O1 0.013(2) 0.029(3) 0.024(2) 0.0026(19) -0.0016(17) 0.0091(18)
O2 0.0055(16) 0.0056(17) 0.0115(19) 0.0014(13) 0.0010(14) -0.0018(13)
O3 0.0056(16) 0.0062(17) 0.0095(19) 0.0025(13) 0.0006(13) -0.0006(13)
O4 0.022(2) 0.045(3) 0.010(2) -0.005(2) 0.0005(18) 0.017(2)
O5 0.0110(19) 0.019(2) 0.009(2) -0.0006(15) 0.0015(15) 0.0022(15)
O6 0.0062(18) 0.0122(19) 0.015(2) 0.0061(15) -0.0005(15) 0.0011(14)
O7 0.0066(18) 0.032(3) 0.015(2) -0.0041(17) -0.0006(15) -0.0107(17)
O8 0.0066(17) 0.0086(18) 0.0093(19) -0.0001(13) -0.0002(14) -0.0012(13)
O9 0.021(2) 0.010(2) 0.019(2) -0.0037(16) 0.0025(17) -0.0020(16)
O10 0.0074(17) 0.0062(17) 0.012(2) -0.0006(14) -0.0002(14) 0.0007(13)
O11 0.0065(17) 0.0094(18) 0.0091(19) -0.0012(14) 0.0001(13) -0.0034(13)
O12 0.0105(18) 0.013(2) 0.012(2) -0.0006(15) 0.0009(15) -0.0081(15)
O13 0.0090(18) 0.0096(19) 0.017(2) 0.0022(15) 0.0045(15) -0.0012(14)
O14 0.0049(17) 0.0127(19) 0.016(2) -0.0049(15) 0.0023(14) -0.0045(14)
O15 0.013(2) 0.016(2) 0.030(3) -0.0125(18) 0.0015(18) 0.0022(16)
O16 0.0072(18) 0.015(2) 0.012(2) -0.0037(15) -0.0010(14) 0.0022(14)
O17 0.0135(19) 0.0106(19) 0.011(2) 0.0021(14) 0.0047(15) 0.0024(14)
